data_4341308
loop_
_publ_author_name
'Khaledi, Hamid'
'Olmstead, Marilyn M.'
'Fukuda, Takamitsu'
'Mohd Ali, Hapipah'

_publ_section_title
;
 Heterometallic Pd(II)-Ni(II) Complexes with meso-Substituted
 Dibenzotetraaza[14]annulene: Double C-H Bond Activation and Formation of
 a Rectangular Tetradibenzotetraaza[14]annulene.
;
_journal_issue 21
_journal_name_full 'Inorganic chemistry'
_journal_page_first 11348
_journal_page_last 11350
_journal_paper_doi 10.1021/ic5019828
_journal_volume 53
_journal_year 2014
_chemical_formula_moiety 'C84 H76 N12 Ni2 O8 Pd2'
_chemical_formula_sum 'C84 H76 N12 Ni2 O8 Pd2'
_chemical_formula_weight 1711.78
_chemical_name_systematic
; 
 ? 
;
_space_group_crystal_system triclinic
_space_group_IT_number 2
_space_group_name_Hall '-P 1'
_space_group_name_H-M_alt 'P -1'
_symmetry_space_group_name_Hall '-P 1'
_symmetry_space_group_name_H-M 'P -1'
_atom_sites_solution_hydrogens geom
_audit_creation_method SHELXL-2013
_cell_angle_alpha 77.399(18)
_cell_angle_beta 75.130(15)
_cell_angle_gamma 83.900(16)
_cell_formula_units_Z 2
_cell_length_a 14.225(3)
_cell_length_b 17.837(4)
_cell_length_c 18.940(4)
_cell_measurement_reflns_used 2484
_cell_measurement_temperature 150(2)
_cell_measurement_theta_max 26.39
_cell_measurement_theta_min 2.34
_cell_volume 4526.4(17)
_computing_cell_refinement 'Bruker SAINT'
_computing_data_collection 'Bruker APEX2'
_computing_data_reduction 'Bruker SAINT'
_computing_molecular_graphics 'Bruker SHELXTL'
_computing_publication_material 'Bruker SHELXTL'
_computing_structure_refinement 'SHELXL-2013 (Sheldrick, 2013)'
_computing_structure_solution 'SHELXS-97 (Sheldrick, 2008)'
_diffrn_ambient_temperature 150(2)
_diffrn_measured_fraction_theta_full 0.991
_diffrn_measured_fraction_theta_max 0.988
_diffrn_measurement_device_type 'Bruker APEX-II CCD'
_diffrn_measurement_method '\f and \w scans'
_diffrn_radiation_type MoK\a
_diffrn_radiation_wavelength 0.71073
_diffrn_reflns_av_R_equivalents 0.1319
_diffrn_reflns_av_unetI/netI 0.2341
_diffrn_reflns_Laue_measured_fraction_full 0.991
_diffrn_reflns_Laue_measured_fraction_max 0.988
_diffrn_reflns_limit_h_max 17
_diffrn_reflns_limit_h_min -17
_diffrn_reflns_limit_k_max 22
_diffrn_reflns_limit_k_min -22
_diffrn_reflns_limit_l_max 23
_diffrn_reflns_limit_l_min -23
_diffrn_reflns_number 36751
_diffrn_reflns_point_group_measured_fraction_full 0.991
_diffrn_reflns_point_group_measured_fraction_max 0.988
_diffrn_reflns_theta_full 25.242
_diffrn_reflns_theta_max 25.999
_diffrn_reflns_theta_min 1.841
_exptl_absorpt_coefficient_mu 0.856
_exptl_absorpt_correction_T_max 0.4296
_exptl_absorpt_correction_T_min 0.3285
_exptl_absorpt_correction_type multi-scan
_exptl_absorpt_process_details SADABS
_exptl_crystal_colour red
_exptl_crystal_density_diffrn 1.256
_exptl_crystal_description NEEDLE
_exptl_crystal_F_000 1752
_exptl_crystal_size_max 0.310
_exptl_crystal_size_mid 0.070
_exptl_crystal_size_min 0.030
_refine_diff_density_max 0.833
_refine_diff_density_min -0.954
_refine_diff_density_rms 0.115
_refine_ls_extinction_method none
_refine_ls_goodness_of_fit_ref 0.880
_refine_ls_hydrogen_treatment constr
_refine_ls_matrix_type full
_refine_ls_number_parameters 985
_refine_ls_number_reflns 17583
_refine_ls_number_restraints 0
_refine_ls_restrained_S_all 0.880
_refine_ls_R_factor_all 0.1684
_refine_ls_R_factor_gt 0.0691
_refine_ls_shift/su_max 0.000
_refine_ls_shift/su_mean 0.000
_refine_ls_structure_factor_coef Fsqd
_refine_ls_weighting_details 'w=1/[\s^2^(Fo^2^)+(0.0611P)^2^] where P=(Fo^2^+2Fc^2^)/3'
_refine_ls_weighting_scheme calc
_refine_ls_wR_factor_gt 0.1387
_refine_ls_wR_factor_ref 0.1723
_reflns_Friedel_coverage 0.000
_reflns_number_gt 7543
_reflns_number_total 17583
_reflns_threshold_expression 'I > 2\s(I)'
_cod_data_source_file ic5019828_si_002.cif
_cod_data_source_block 1
_cod_depositor_comments
;
The following automatic conversions were performed:

'_exptl_absorpt_correction_type' value 'MULTI-SCAN' changed to
'multi-scan' according to
/home/saulius/struct/COD-crude-data--automatic-downloads/rss-feeds/ACS/lib/dictionaries/cif_core.dic
dictionary named 'cif_core.dic' version 2.4.2 from
2011-04-26.

'_geom_bond_publ_flag' value 'Y' changed to 'y'
according to
/home/saulius/struct/COD-crude-data--automatic-downloads/rss-feeds/ACS/lib/dictionaries/cif_core.dic
dictionary named 'cif_core.dic' version 2.4.2 from 2011-04-26 (20
times).

'_geom_angle_publ_flag' value 'Y' changed to 'y' according
to
/home/saulius/struct/COD-crude-data--automatic-downloads/rss-feeds/ACS/lib/dictionaries/cif_core.dic
dictionary named 'cif_core.dic' version 2.4.2 from 2011-04-26 (24
times).

Automatic conversion script
Id: cif_fix_values 2827 2014-09-09 07:05:25Z andrius 

 Adding full bibliography for 4341308--4341311.cif.
;
_cod_database_code 4341308
_shelx_space_group_comment
; 
The symmetry employed for this shelxl refinement is uniquely defined 
by the following loop, which should always be used as a source of 
symmetry information in preference to the above space-group names. 
They are only intended as comments. 
;
_shelx_estimated_absorpt_t_min 0.777
_shelx_estimated_absorpt_t_max 0.975
_shelxl_version_number 2013-4

loop_
_space_group_symop_operation_xyz
'x, y, z'
'-x, -y, -z'

loop_
_atom_site_label
_atom_site_type_symbol
_atom_site_fract_x
_atom_site_fract_y
_atom_site_fract_z
_atom_site_U_iso_or_equiv
_atom_site_adp_type
_atom_site_occupancy
_atom_site_site_symmetry_order
_atom_site_calc_flag
_atom_site_refinement_flags_posn
_atom_site_refinement_flags_adp
Pd1 Pd -0.21594(5) 0.11852(4) 0.76846(4) 0.03440(19) Uani 1 1 d . .
Pd2 Pd 0.38071(5) 0.32158(4) 0.29936(4) 0.03132(18) Uani 1 1 d . .
Ni1 Ni -0.03767(8) 0.30570(6) 0.47190(6) 0.0404(3) Uani 1 1 d . .
Ni2 Ni 0.10607(7) 0.10796(6) 0.51255(6) 0.0304(3) Uani 1 1 d . .
O1 O -0.1465(5) 0.1951(3) 0.7997(4) 0.0459(16) Uani 1 1 d . .
O2 O -0.2243(6) 0.1677(4) 0.9171(4) 0.072(2) Uani 1 1 d . .
O3 O -0.2749(4) 0.0455(3) 0.7244(3) 0.0377(15) Uani 1 1 d . .
O4 O -0.3841(5) 0.0096(4) 0.8294(4) 0.0597(18) Uani 1 1 d . .
O5 O 0.4685(4) 0.3619(3) 0.3489(3) 0.0425(15) Uani 1 1 d . .
O6 O 0.3524(5) 0.4094(4) 0.4319(4) 0.075(2) Uani 1 1 d . .
O7 O 0.4682(4) 0.2232(3) 0.3058(3) 0.0383(14) Uani 1 1 d . .
O8 O 0.5755(4) 0.2833(4) 0.2068(3) 0.0502(17) Uani 1 1 d . .
N1 N -0.3155(5) 0.2006(4) 0.7360(4) 0.0336(17) Uani 1 1 d . .
N2 N -0.1686(5) 0.2930(4) 0.4757(4) 0.0329(17) Uani 1 1 d . .
N3 N -0.0265(5) 0.3511(4) 0.3712(4) 0.0349(17) Uani 1 1 d . .
N4 N 0.3058(5) 0.4234(3) 0.2818(3) 0.0282(16) Uani 1 1 d . .
N5 N 0.0930(5) 0.3170(4) 0.4682(4) 0.0312(16) Uani 1 1 d . .
N6 N -0.0532(5) 0.2685(4) 0.5739(3) 0.0306(16) Uani 1 1 d . .
N7 N -0.1181(5) 0.0368(4) 0.8028(4) 0.0346(17) Uani 1 1 d . .
N8 N 0.1609(5) 0.0782(3) 0.5944(4) 0.0290(16) Uani 1 1 d . .
N9 N 0.2303(4) 0.1361(4) 0.4570(4) 0.0320(16) Uani 1 1 d . .
N10 N 0.3034(4) 0.2792(3) 0.2426(4) 0.0291(16) Uani 1 1 d . .
N11 N 0.0522(4) 0.1361(3) 0.4300(4) 0.0281(16) Uani 1 1 d . .
N12 N -0.0188(4) 0.0804(3) 0.5678(4) 0.0302(16) Uani 1 1 d . .
C1 C -0.4093(6) 0.2069(5) 0.7829(5) 0.036(2) Uani 1 1 d . .
C2 C -0.4407(7) 0.1730(5) 0.8584(5) 0.042(2) Uani 1 1 d . .
H2 H -0.3963 0.1433 0.8847 0.050 Uiso 1 1 calc R U
C3 C -0.5379(6) 0.1838(5) 0.8942(5) 0.048(2) Uani 1 1 d . .
H3 H -0.5609 0.1613 0.9454 0.057 Uiso 1 1 calc R U
C4 C -0.6011(7) 0.2278(6) 0.8542(6) 0.059(3) Uani 1 1 d . .
H4 H -0.6673 0.2360 0.8792 0.071 Uiso 1 1 calc R U
C5 C -0.5703(6) 0.2602(5) 0.7788(6) 0.050(3) Uani 1 1 d . .
H5 H -0.6141 0.2897 0.7519 0.060 Uiso 1 1 calc R U
C6 C -0.4730(6) 0.2475(5) 0.7448(5) 0.038(2) Uani 1 1 d . .
C7 C -0.4177(6) 0.2746(5) 0.6643(5) 0.040(2) Uani 1 1 d . .
C8 C -0.4623(6) 0.2370(6) 0.6138(5) 0.066(3) Uani 1 1 d . .
H8A H -0.5334 0.2449 0.6271 0.099 Uiso 1 1 calc R U
H8B H -0.4445 0.1818 0.6214 0.099 Uiso 1 1 calc R U
H8C H -0.4370 0.2608 0.5614 0.099 Uiso 1 1 calc R U
C9 C -0.4206(6) 0.3637(5) 0.6400(5) 0.055(3) Uani 1 1 d . .
H9A H -0.4884 0.3838 0.6459 0.082 Uiso 1 1 calc R U
H9B H -0.3854 0.3781 0.5877 0.082 Uiso 1 1 calc R U
H9C H -0.3898 0.3855 0.6712 0.082 Uiso 1 1 calc R U
C10 C -0.3132(6) 0.2410(5) 0.6686(5) 0.038(2) Uani 1 1 d . .
C11 C -0.2289(6) 0.2551(4) 0.6075(5) 0.033(2) Uani 1 1 d . .
C12 C -0.2386(6) 0.2749(4) 0.5341(5) 0.035(2) Uani 1 1 d . .
H12 H -0.3021 0.2751 0.5266 0.042 Uiso 1 1 calc R U
C13 C -0.1862(6) 0.3134(5) 0.4028(5) 0.045(2) Uani 1 1 d . .
C14 C -0.2743(7) 0.3032(5) 0.3862(5) 0.051(3) Uani 1 1 d . .
H14 H -0.3263 0.2796 0.4242 0.061 Uiso 1 1 calc R U
C15 C -0.2843(7) 0.3280(6) 0.3138(6) 0.058(3) Uani 1 1 d . .
H15 H -0.3447 0.3228 0.3030 0.069 Uiso 1 1 calc R U
C16 C -0.2084(7) 0.3604(6) 0.2564(6) 0.059(3) Uani 1 1 d . .
H16 H -0.2160 0.3758 0.2068 0.071 Uiso 1 1 calc R U
C17 C -0.1213(7) 0.3696(5) 0.2732(5) 0.048(3) Uani 1 1 d . .
H17 H -0.0688 0.3920 0.2349 0.058 Uiso 1 1 calc R U
C18 C -0.1105(6) 0.3463(5) 0.3460(5) 0.037(2) Uani 1 1 d . .
C19 C 0.0450(6) 0.3915(5) 0.3288(5) 0.034(2) Uani 1 1 d . .
H19 H 0.0346 0.4221 0.2834 0.041 Uiso 1 1 calc R U
C20 C 0.1373(6) 0.3943(4) 0.3435(5) 0.032(2) Uani 1 1 d . .
C21 C 0.2128(6) 0.4407(5) 0.2918(4) 0.034(2) Uani 1 1 d . .
C22 C 0.1909(6) 0.5236(5) 0.2474(5) 0.042(2) Uani 1 1 d . .
C23 C 0.1453(7) 0.5208(6) 0.1801(6) 0.072(3) Uani 1 1 d . .
H23A H 0.1510 0.5707 0.1456 0.107 Uiso 1 1 calc R U
H23B H 0.0765 0.5094 0.1991 0.107 Uiso 1 1 calc R U
H23C H 0.1803 0.4806 0.1539 0.107 Uiso 1 1 calc R U
C24 C 0.1285(7) 0.5750(5) 0.2981(6) 0.069(3) Uani 1 1 d . .
H24A H 0.1584 0.5752 0.3392 0.104 Uiso 1 1 calc R U
H24B H 0.0632 0.5553 0.3181 0.104 Uiso 1 1 calc R U
H24C H 0.1237 0.6275 0.2694 0.104 Uiso 1 1 calc R U
C25 C 0.2947(6) 0.5487(5) 0.2154(5) 0.038(2) Uani 1 1 d . .
C26 C 0.3319(8) 0.6174(5) 0.1722(5) 0.051(3) Uani 1 1 d . .
H26 H 0.2893 0.6598 0.1589 0.062 Uiso 1 1 calc R U
C27 C 0.4311(8) 0.6233(5) 0.1490(5) 0.050(3) Uani 1 1 d . .
H27 H 0.4571 0.6697 0.1183 0.060 Uiso 1 1 calc R U
C28 C 0.4941(7) 0.5617(6) 0.1702(5) 0.051(3) Uani 1 1 d . .
H28 H 0.5625 0.5672 0.1545 0.061 Uiso 1 1 calc R U
C29 C 0.4581(7) 0.4919(5) 0.2142(4) 0.040(2) Uani 1 1 d . .
H29 H 0.5000 0.4493 0.2284 0.048 Uiso 1 1 calc R U
C30 C 0.3571(6) 0.4890(5) 0.2356(5) 0.036(2) Uani 1 1 d . .
C31 C 0.1571(6) 0.3542(5) 0.4114(5) 0.036(2) Uani 1 1 d . .
H31 H 0.2218 0.3540 0.4167 0.044 Uiso 1 1 calc R U
C32 C 0.1149(6) 0.2873(4) 0.5388(4) 0.030(2) Uani 1 1 d . .
C33 C 0.2058(6) 0.2823(5) 0.5538(5) 0.041(2) Uani 1 1 d . .
H33 H 0.2603 0.2972 0.5137 0.049 Uiso 1 1 calc R U
C34 C 0.2206(7) 0.2568(5) 0.6237(5) 0.043(2) Uani 1 1 d . .
H34 H 0.2841 0.2534 0.6322 0.051 Uiso 1 1 calc R U
C35 C 0.1395(7) 0.2359(5) 0.6825(5) 0.047(2) Uani 1 1 d . .
H35 H 0.1474 0.2189 0.7319 0.056 Uiso 1 1 calc R U
C36 C 0.0475(6) 0.2400(4) 0.6690(5) 0.036(2) Uani 1 1 d . .
H36 H -0.0073 0.2259 0.7091 0.043 Uiso 1 1 calc R U
C37 C 0.0355(6) 0.2647(4) 0.5970(5) 0.034(2) Uani 1 1 d . .
C38 C -0.1358(6) 0.2535(4) 0.6237(5) 0.037(2) Uani 1 1 d . .
H38 H -0.1334 0.2405 0.6746 0.044 Uiso 1 1 calc R U
C39 C -0.1388(6) -0.0068(4) 0.8781(4) 0.031(2) Uani 1 1 d . .
C40 C -0.2275(7) -0.0145(5) 0.9293(5) 0.039(2) Uani 1 1 d . .
H40 H -0.2849 0.0130 0.9187 0.047 Uiso 1 1 calc R U
C41 C -0.2291(7) -0.0632(5) 0.9956(5) 0.042(2) Uani 1 1 d . .
H41 H -0.2895 -0.0690 1.0317 0.050 Uiso 1 1 calc R U
C42 C -0.1473(8) -0.1051(5) 1.0137(5) 0.052(3) Uani 1 1 d . .
H42 H -0.1516 -0.1394 1.0603 0.062 Uiso 1 1 calc R U
C43 C -0.0583(8) -0.0947(5) 0.9605(5) 0.050(3) Uani 1 1 d . .
H43 H -0.0003 -0.1205 0.9716 0.060 Uiso 1 1 calc R U
C44 C -0.0552(7) -0.0466(5) 0.8917(5) 0.038(2) Uani 1 1 d . .
C45 C 0.0297(6) -0.0257(5) 0.8257(5) 0.037(2) Uani 1 1 d . .
C46 C 0.0946(7) 0.0269(5) 0.8469(5) 0.057(3) Uani 1 1 d . .
H46A H 0.1491 0.0428 0.8042 0.085 Uiso 1 1 calc R U
H46B H 0.1199 -0.0017 0.8892 0.085 Uiso 1 1 calc R U
H46C H 0.0556 0.0725 0.8607 0.085 Uiso 1 1 calc R U
C47 C 0.0882(6) -0.0959(5) 0.7995(5) 0.045(2) Uani 1 1 d . .
H47A H 0.0441 -0.1299 0.7911 0.067 Uiso 1 1 calc R U
H47B H 0.1213 -0.1238 0.8377 0.067 Uiso 1 1 calc R U
H47C H 0.1367 -0.0790 0.7529 0.067 Uiso 1 1 calc R U
C48 C -0.0258(6) 0.0231(4) 0.7695(5) 0.033(2) Uani 1 1 d . .
C49 C 0.0137(6) 0.0473(4) 0.6913(5) 0.035(2) Uani 1 1 d . .
C50 C 0.1172(6) 0.0563(4) 0.6633(5) 0.033(2) Uani 1 1 d . .
H50 H 0.1561 0.0453 0.6986 0.040 Uiso 1 1 calc R U
C51 C 0.2651(6) 0.0821(4) 0.5744(5) 0.033(2) Uani 1 1 d . .
C52 C 0.3264(7) 0.0573(5) 0.6214(5) 0.050(3) Uani 1 1 d . .
H52 H 0.3012 0.0355 0.6724 0.060 Uiso 1 1 calc R U
C53 C 0.4253(7) 0.0649(6) 0.5926(6) 0.054(3) Uani 1 1 d . .
H53 H 0.4686 0.0482 0.6244 0.065 Uiso 1 1 calc R U
C54 C 0.4620(7) 0.0964(6) 0.5185(6) 0.057(3) Uani 1 1 d . .
H54 H 0.5303 0.1008 0.5003 0.068 Uiso 1 1 calc R U
C55 C 0.4030(6) 0.1213(5) 0.4704(5) 0.046(2) Uani 1 1 d . .
H55 H 0.4293 0.1433 0.4196 0.055 Uiso 1 1 calc R U
C56 C 0.3029(6) 0.1135(4) 0.4983(5) 0.034(2) Uani 1 1 d . .
C57 C 0.2552(6) 0.1736(4) 0.3877(5) 0.032(2) Uani 1 1 d . .
H57 H 0.3210 0.1873 0.3688 0.038 Uiso 1 1 calc R U
C58 C 0.1922(6) 0.1954(4) 0.3384(5) 0.032(2) Uani 1 1 d . .
C59 C 0.2279(6) 0.2366(4) 0.2645(5) 0.032(2) Uani 1 1 d . .
C60 C 0.1875(6) 0.2323(4) 0.1956(4) 0.032(2) Uani 1 1 d . .
C61 C 0.1847(6) 0.1470(4) 0.1888(5) 0.043(2) Uani 1 1 d . .
H61A H 0.1645 0.1456 0.1434 0.065 Uiso 1 1 calc R U
H61B H 0.1382 0.1202 0.2324 0.065 Uiso 1 1 calc R U
H61C H 0.2496 0.1216 0.1865 0.065 Uiso 1 1 calc R U
C62 C 0.0869(6) 0.2752(5) 0.1962(5) 0.046(2) Uani 1 1 d . .
H62A H 0.0901 0.3283 0.2013 0.069 Uiso 1 1 calc R U
H62B H 0.0378 0.2492 0.2383 0.069 Uiso 1 1 calc R U
H62C H 0.0692 0.2752 0.1495 0.069 Uiso 1 1 calc R U
C63 C 0.2613(6) 0.2744(5) 0.1335(5) 0.039(2) Uani 1 1 d . .
C64 C 0.2701(7) 0.2909(5) 0.0569(4) 0.044(2) Uani 1 1 d . .
H64 H 0.2269 0.2708 0.0357 0.052 Uiso 1 1 calc R U
C65 C 0.3433(7) 0.3371(5) 0.0125(5) 0.050(3) Uani 1 1 d . .
H65 H 0.3493 0.3500 -0.0397 0.060 Uiso 1 1 calc R U
C66 C 0.4088(7) 0.3655(5) 0.0426(5) 0.055(3) Uani 1 1 d . .
H66 H 0.4593 0.3965 0.0107 0.065 Uiso 1 1 calc R U
C67 C 0.4006(6) 0.3488(5) 0.1179(5) 0.040(2) Uani 1 1 d . .
H67 H 0.4449 0.3680 0.1387 0.048 Uiso 1 1 calc R U
C68 C 0.3281(6) 0.3044(4) 0.1624(5) 0.032(2) Uani 1 1 d . .
C69 C 0.0947(6) 0.1714(4) 0.3633(5) 0.030(2) Uani 1 1 d . .
H69 H 0.0566 0.1823 0.3274 0.037 Uiso 1 1 calc R U
C70 C -0.0470(6) 0.1163(4) 0.4466(4) 0.0297(19) Uani 1 1 d . .
C71 C -0.1057(6) 0.1263(4) 0.3972(5) 0.036(2) Uani 1 1 d . .
H71 H -0.0806 0.1472 0.3459 0.043 Uiso 1 1 calc R U
C72 C -0.2022(6) 0.1056(5) 0.4231(5) 0.038(2) Uani 1 1 d . .
H72 H -0.2426 0.1121 0.3891 0.046 Uiso 1 1 calc R U
C73 C -0.2392(6) 0.0760(5) 0.4969(5) 0.038(2) Uani 1 1 d . .
H73 H -0.3052 0.0624 0.5133 0.045 Uiso 1 1 calc R U
C74 C -0.1830(6) 0.0654(5) 0.5476(5) 0.038(2) Uani 1 1 d . .
H74 H -0.2091 0.0443 0.5987 0.046 Uiso 1 1 calc R U
C75 C -0.0856(5) 0.0868(4) 0.5221(5) 0.0293(19) Uani 1 1 d . .
C76 C -0.0469(6) 0.0576(4) 0.6413(5) 0.034(2) Uani 1 1 d . .
H76 H -0.1137 0.0474 0.6619 0.040 Uiso 1 1 calc R U
C77 C -0.1595(7) 0.1981(5) 0.8630(6) 0.044(2) Uani 1 1 d . .
C78 C -0.0851(8) 0.2445(6) 0.8820(6) 0.070(3) Uani 1 1 d . .
H78A H -0.1125 0.2578 0.9309 0.105 Uiso 1 1 calc R U
H78B H -0.0717 0.2917 0.8440 0.105 Uiso 1 1 calc R U
H78C H -0.0244 0.2131 0.8827 0.105 Uiso 1 1 calc R U
C79 C -0.3451(8) 0.0110(5) 0.7615(6) 0.044(2) Uani 1 1 d . .
C80 C -0.3894(7) -0.0382(5) 0.7210(5) 0.057(3) Uani 1 1 d . .
H80A H -0.3541 -0.0309 0.6685 0.086 Uiso 1 1 calc R U
H80B H -0.4582 -0.0221 0.7246 0.086 Uiso 1 1 calc R U
H80C H -0.3838 -0.0926 0.7446 0.086 Uiso 1 1 calc R U
C81 C 0.4378(7) 0.3984(5) 0.4006(5) 0.044(2) Uani 1 1 d . .
C82 C 0.5140(7) 0.4330(5) 0.4243(6) 0.059(3) Uani 1 1 d . .
H82A H 0.4837 0.4750 0.4497 0.088 Uiso 1 1 calc R U
H82B H 0.5648 0.4531 0.3803 0.088 Uiso 1 1 calc R U
H82C H 0.5430 0.3934 0.4584 0.088 Uiso 1 1 calc R U
C83 C 0.5505(6) 0.2277(6) 0.2575(6) 0.042(2) Uani 1 1 d . .
C84 C 0.6171(6) 0.1572(5) 0.2695(5) 0.059(3) Uani 1 1 d . .
H84A H 0.6183 0.1261 0.2325 0.088 Uiso 1 1 calc R U
H84B H 0.5934 0.1269 0.3197 0.088 Uiso 1 1 calc R U
H84C H 0.6831 0.1728 0.2641 0.088 Uiso 1 1 calc R U

loop_
_atom_site_aniso_label
_atom_site_aniso_U_11
_atom_site_aniso_U_22
_atom_site_aniso_U_33
_atom_site_aniso_U_23
_atom_site_aniso_U_13
_atom_site_aniso_U_12
Pd1 0.0373(4) 0.0291(4) 0.0382(4) -0.0145(3) -0.0073(3) 0.0040(3)
Pd2 0.0308(4) 0.0274(4) 0.0393(4) -0.0158(3) -0.0079(3) 0.0009(3)
Ni1 0.0374(7) 0.0401(7) 0.0481(7) -0.0190(6) -0.0121(6) 0.0053(5)
Ni2 0.0295(6) 0.0289(6) 0.0363(6) -0.0123(5) -0.0104(5) 0.0021(5)
O1 0.059(4) 0.029(4) 0.056(4) -0.011(3) -0.025(4) 0.000(3)
O2 0.085(6) 0.075(5) 0.059(5) -0.030(4) -0.012(5) 0.000(4)
O3 0.045(4) 0.025(3) 0.047(4) -0.014(3) -0.012(3) -0.001(3)
O4 0.066(5) 0.059(5) 0.055(5) -0.021(4) -0.007(4) -0.008(4)
O5 0.039(4) 0.045(4) 0.051(4) -0.026(3) -0.012(3) -0.001(3)
O6 0.055(5) 0.120(6) 0.069(5) -0.067(5) 0.000(4) -0.023(4)
O7 0.032(3) 0.034(4) 0.052(4) -0.016(3) -0.011(3) 0.001(3)
O8 0.038(4) 0.057(5) 0.049(4) -0.005(4) 0.000(3) -0.009(3)
N1 0.031(4) 0.030(4) 0.042(5) -0.018(4) -0.003(4) 0.001(3)
N2 0.027(4) 0.032(4) 0.046(5) -0.014(4) -0.018(4) 0.002(3)
N3 0.036(4) 0.038(4) 0.033(4) -0.018(4) -0.009(4) 0.013(4)
N4 0.032(4) 0.027(4) 0.025(4) -0.013(3) -0.002(3) 0.006(3)
N5 0.029(4) 0.024(4) 0.048(5) -0.019(3) -0.014(4) 0.001(3)
N6 0.027(4) 0.035(4) 0.030(4) -0.016(3) -0.003(3) 0.008(3)
N7 0.046(5) 0.028(4) 0.034(4) -0.012(3) -0.011(4) -0.004(3)
N8 0.036(4) 0.022(4) 0.032(4) -0.009(3) -0.010(4) 0.001(3)
N9 0.022(4) 0.033(4) 0.046(5) -0.013(4) -0.012(4) 0.001(3)
N10 0.027(4) 0.022(4) 0.038(4) -0.015(3) 0.001(3) -0.002(3)
N11 0.015(3) 0.030(4) 0.044(4) -0.019(3) -0.005(3) 0.004(3)
N12 0.029(4) 0.028(4) 0.037(4) -0.009(3) -0.012(3) 0.001(3)
C1 0.037(5) 0.030(5) 0.049(6) -0.019(5) -0.017(5) -0.002(4)
C2 0.052(6) 0.038(6) 0.041(6) -0.018(5) -0.014(5) 0.002(5)
C3 0.036(6) 0.050(6) 0.054(6) -0.022(5) 0.005(5) -0.004(5)
C4 0.030(6) 0.063(7) 0.080(8) -0.030(6) 0.010(6) -0.005(5)
C5 0.029(5) 0.059(7) 0.062(7) -0.018(6) -0.007(5) 0.004(5)
C6 0.032(5) 0.040(6) 0.046(6) -0.022(5) -0.006(5) -0.005(4)
C7 0.031(5) 0.042(6) 0.052(6) -0.020(5) -0.014(5) 0.001(4)
C8 0.032(6) 0.108(9) 0.064(7) -0.026(6) -0.010(5) -0.023(6)
C9 0.035(5) 0.044(6) 0.071(7) -0.012(5) 0.003(5) 0.020(4)
C10 0.038(5) 0.025(5) 0.063(7) -0.017(5) -0.027(5) 0.006(4)
C11 0.029(5) 0.022(5) 0.047(6) -0.010(4) -0.003(4) 0.000(4)
C12 0.035(5) 0.033(5) 0.039(6) -0.015(4) -0.008(5) 0.005(4)
C13 0.032(5) 0.060(7) 0.048(6) -0.029(5) -0.011(5) 0.014(5)
C14 0.044(6) 0.059(7) 0.053(7) -0.019(5) -0.015(5) 0.004(5)
C15 0.041(6) 0.079(8) 0.072(8) -0.042(6) -0.033(6) 0.016(6)
C16 0.054(7) 0.078(8) 0.057(7) -0.027(6) -0.029(6) 0.015(6)
C17 0.041(6) 0.066(7) 0.046(6) -0.029(5) -0.019(5) 0.014(5)
C18 0.035(5) 0.039(5) 0.045(6) -0.020(5) -0.017(5) 0.010(4)
C19 0.041(5) 0.033(5) 0.031(5) -0.014(4) -0.010(5) 0.005(4)
C20 0.032(5) 0.022(5) 0.045(6) -0.009(4) -0.013(5) 0.004(4)
C21 0.042(6) 0.030(5) 0.035(5) -0.019(4) -0.011(5) 0.009(4)
C22 0.047(6) 0.030(5) 0.048(6) -0.012(4) -0.012(5) 0.010(4)
C23 0.061(7) 0.083(8) 0.066(8) 0.017(6) -0.032(6) -0.010(6)
C24 0.066(7) 0.032(6) 0.089(8) -0.009(6) 0.011(6) 0.008(5)
C25 0.042(6) 0.034(6) 0.038(5) -0.010(4) -0.008(5) -0.001(4)
C26 0.073(8) 0.031(6) 0.050(6) -0.007(5) -0.016(6) -0.006(5)
C27 0.073(8) 0.027(6) 0.047(6) -0.003(5) -0.001(6) -0.025(5)
C28 0.049(6) 0.056(7) 0.049(6) -0.024(5) -0.001(5) -0.011(5)
C29 0.056(6) 0.031(6) 0.034(5) -0.013(4) -0.006(5) -0.006(5)
C30 0.046(6) 0.029(5) 0.033(5) -0.007(4) -0.007(5) -0.011(4)
C31 0.032(5) 0.037(6) 0.046(6) -0.024(5) -0.009(5) 0.005(4)
C32 0.034(5) 0.030(5) 0.032(5) -0.012(4) -0.020(4) 0.012(4)
C33 0.035(5) 0.037(6) 0.052(6) -0.019(5) -0.005(5) -0.002(4)
C34 0.036(5) 0.045(6) 0.050(6) -0.009(5) -0.017(5) -0.003(4)
C35 0.055(6) 0.040(6) 0.053(6) -0.014(5) -0.025(6) 0.000(5)
C36 0.034(5) 0.031(5) 0.042(6) -0.015(4) -0.004(4) 0.000(4)
C37 0.039(5) 0.020(5) 0.043(6) -0.013(4) -0.005(5) 0.001(4)
C38 0.037(5) 0.031(5) 0.050(6) -0.021(4) -0.017(5) 0.008(4)
C39 0.042(5) 0.026(5) 0.030(5) -0.015(4) -0.012(4) -0.001(4)
C40 0.049(6) 0.033(5) 0.040(6) -0.017(5) -0.012(5) 0.003(4)
C41 0.050(6) 0.047(6) 0.032(5) -0.022(5) -0.002(5) -0.007(5)
C42 0.088(8) 0.042(6) 0.034(6) -0.006(5) -0.029(6) -0.010(6)
C43 0.069(7) 0.050(6) 0.044(6) -0.017(5) -0.030(6) -0.006(5)
C44 0.054(6) 0.028(5) 0.038(6) -0.018(4) -0.014(5) -0.002(4)
C45 0.044(5) 0.039(5) 0.041(5) -0.019(4) -0.021(5) -0.001(4)
C46 0.071(7) 0.060(7) 0.056(6) -0.028(5) -0.031(6) -0.005(5)
C47 0.052(6) 0.042(6) 0.042(5) -0.015(5) -0.013(5) 0.011(5)
C48 0.041(5) 0.021(5) 0.043(6) -0.016(4) -0.013(5) -0.006(4)
C49 0.042(6) 0.028(5) 0.037(5) -0.014(4) -0.012(5) 0.003(4)
C50 0.042(5) 0.024(5) 0.038(5) -0.011(4) -0.018(5) 0.006(4)
C51 0.029(5) 0.024(5) 0.050(6) -0.014(4) -0.016(5) 0.012(4)
C52 0.042(6) 0.052(6) 0.060(7) -0.010(5) -0.023(5) 0.008(5)
C53 0.041(6) 0.065(7) 0.060(7) -0.003(6) -0.029(6) 0.003(5)
C54 0.029(5) 0.061(7) 0.073(8) -0.006(6) -0.005(6) -0.003(5)
C55 0.027(5) 0.053(6) 0.056(6) -0.008(5) -0.010(5) 0.004(4)
C56 0.033(5) 0.024(5) 0.048(6) -0.003(4) -0.016(5) -0.002(4)
C57 0.030(5) 0.026(5) 0.035(5) -0.011(4) 0.005(4) -0.001(4)
C58 0.030(5) 0.032(5) 0.037(5) -0.018(4) -0.002(4) 0.000(4)
C59 0.040(5) 0.021(5) 0.036(5) -0.017(4) -0.003(4) 0.006(4)
C60 0.039(5) 0.026(5) 0.037(5) -0.014(4) -0.010(4) -0.005(4)
C61 0.044(5) 0.041(6) 0.052(6) -0.026(5) -0.008(5) -0.008(4)
C62 0.048(6) 0.043(6) 0.048(6) -0.015(5) -0.014(5) 0.010(5)
C63 0.041(5) 0.030(5) 0.047(6) -0.017(4) -0.011(5) 0.006(4)
C64 0.054(6) 0.060(7) 0.015(5) -0.009(4) 0.000(4) -0.010(5)
C65 0.065(7) 0.059(7) 0.026(5) -0.014(5) -0.005(5) -0.006(6)
C66 0.056(7) 0.064(7) 0.044(6) -0.021(5) -0.005(5) 0.000(5)
C67 0.028(5) 0.044(6) 0.051(6) -0.023(5) -0.004(5) 0.001(4)
C68 0.030(5) 0.027(5) 0.035(5) -0.014(4) 0.002(4) 0.008(4)
C69 0.037(5) 0.025(5) 0.033(5) -0.018(4) -0.007(4) 0.002(4)
C70 0.028(5) 0.031(5) 0.034(5) -0.014(4) -0.008(4) 0.000(4)
C71 0.034(5) 0.034(5) 0.041(5) -0.009(4) -0.009(4) -0.006(4)
C72 0.036(5) 0.042(6) 0.046(6) -0.023(5) -0.019(5) 0.006(4)
C73 0.031(5) 0.045(6) 0.036(5) -0.014(4) 0.000(4) -0.001(4)
C74 0.034(5) 0.047(6) 0.034(5) -0.012(4) -0.008(4) 0.002(4)
C75 0.020(4) 0.028(5) 0.044(5) -0.013(4) -0.013(4) 0.003(4)
C76 0.037(5) 0.024(5) 0.039(5) -0.009(4) -0.011(5) 0.010(4)
C77 0.037(6) 0.026(6) 0.056(7) -0.003(5) 0.002(6) 0.017(4)
C78 0.089(9) 0.066(8) 0.071(8) -0.036(6) -0.030(7) 0.002(6)
C79 0.052(7) 0.034(6) 0.052(7) -0.019(5) -0.024(6) 0.017(5)
C80 0.059(7) 0.051(6) 0.071(7) -0.019(6) -0.020(6) -0.012(5)
C81 0.035(6) 0.059(7) 0.039(6) -0.010(5) -0.008(5) -0.007(5)
C82 0.062(7) 0.048(6) 0.082(8) -0.037(6) -0.024(6) -0.002(5)
C83 0.021(5) 0.057(7) 0.056(7) -0.032(6) -0.007(5) 0.001(5)
C84 0.029(5) 0.071(7) 0.074(7) -0.022(6) -0.011(5) 0.014(5)

loop_
_atom_type_symbol
_atom_type_description
_atom_type_scat_dispersion_real
_atom_type_scat_dispersion_imag
_atom_type_scat_source
C C 0.0033 0.0016 'International Tables Vol C Tables 4.2.6.8 and 6.1.1.4'
H H 0.0000 0.0000 'International Tables Vol C Tables 4.2.6.8 and 6.1.1.4'
N N 0.0061 0.0033 'International Tables Vol C Tables 4.2.6.8 and 6.1.1.4'
O O 0.0106 0.0060 'International Tables Vol C Tables 4.2.6.8 and 6.1.1.4'
Ni Ni 0.3393 1.1124 'International Tables Vol C Tables 4.2.6.8 and 6.1.1.4'
Pd Pd -0.9988 1.0072 'International Tables Vol C Tables 4.2.6.8 and 6.1.1.4'

loop_
_geom_angle_atom_site_label_1
_geom_angle_atom_site_label_2
_geom_angle_atom_site_label_3
_geom_angle
_geom_angle_publ_flag
N7 Pd1 O1 87.3(2) y
N7 Pd1 N1 179.0(3) y
O1 Pd1 N1 92.5(2) y
N7 Pd1 O3 93.2(2) y
O1 Pd1 O3 173.0(3) y
N1 Pd1 O3 87.2(2) y
O5 Pd2 N4 93.1(2) y
O5 Pd2 N10 174.9(2) y
N4 Pd2 N10 89.3(2) y
O5 Pd2 O7 86.2(2) y
N4 Pd2 O7 173.3(2) y
N10 Pd2 O7 90.8(2) y
N6 Ni1 N5 86.6(3) y
N6 Ni1 N3 175.2(3) y
N5 Ni1 N3 94.2(3) y
N6 Ni1 N2 93.2(3) y
N5 Ni1 N2 179.3(3) y
N3 Ni1 N2 86.1(3) y
N8 Ni2 N11 178.9(3) y
N8 Ni2 N9 86.6(3) y
N11 Ni2 N9 93.2(3) y
N8 Ni2 N12 93.7(3) y
N11 Ni2 N12 86.5(3) y
N9 Ni2 N12 179.6(3) y
C77 O1 Pd1 120.6(7) ?
C79 O3 Pd1 119.8(6) ?
C81 O5 Pd2 123.4(5) ?
C83 O7 Pd2 114.7(6) ?
C10 N1 C1 110.4(7) ?
C10 N1 Pd1 127.9(6) ?
C1 N1 Pd1 120.1(6) ?
C12 N2 C13 121.4(7) ?
C12 N2 Ni1 127.8(6) ?
C13 N2 Ni1 110.6(6) ?
C19 N3 C18 120.6(7) ?
C19 N3 Ni1 125.3(6) ?
C18 N3 Ni1 113.7(6) ?
C21 N4 C30 108.3(7) ?
C21 N4 Pd2 131.4(6) ?
C30 N4 Pd2 118.7(5) ?
C31 N5 C32 121.8(7) ?
C31 N5 Ni1 126.4(6) ?
C32 N5 Ni1 111.5(6) ?
C38 N6 C37 120.2(7) ?
C38 N6 Ni1 126.6(6) ?
C37 N6 Ni1 112.9(5) ?
C48 N7 C39 109.5(7) ?
C48 N7 Pd1 129.1(6) ?
C39 N7 Pd1 120.4(5) ?
C50 N8 C51 119.1(7) ?
C50 N8 Ni2 128.1(6) ?
C51 N8 Ni2 112.7(5) ?
C57 N9 C56 119.4(7) ?
C57 N9 Ni2 127.6(5) ?
C56 N9 Ni2 112.9(5) ?
C59 N10 C68 111.0(7) ?
C59 N10 Pd2 132.3(6) ?
C68 N10 Pd2 116.5(5) ?
C69 N11 C70 120.4(7) ?
C69 N11 Ni2 127.0(5) ?
C70 N11 Ni2 112.7(5) ?
C76 N12 C75 121.0(7) ?
C76 N12 Ni2 126.6(6) ?
C75 N12 Ni2 112.4(5) ?
C6 C1 C2 120.7(8) ?
C6 C1 N1 111.4(8) ?
C2 C1 N1 127.7(8) ?
C3 C2 C1 118.8(8) ?
C3 C2 H2 120.6 ?
C1 C2 H2 120.6 ?
C2 C3 C4 119.2(9) ?
C2 C3 H3 120.4 ?
C4 C3 H3 120.4 ?
C5 C4 C3 122.0(8) ?
C5 C4 H4 119.0 ?
C3 C4 H4 119.0 ?
C6 C5 C4 117.2(9) ?
C6 C5 H5 121.4 ?
C4 C5 H5 121.4 ?
C1 C6 C5 122.0(9) ?
C1 C6 C7 108.2(7) ?
C5 C6 C7 129.8(8) ?
C6 C7 C9 112.7(7) ?
C6 C7 C10 100.3(7) ?
C9 C7 C10 111.4(7) ?
C6 C7 C8 107.7(7) ?
C9 C7 C8 111.3(8) ?
C10 C7 C8 112.9(7) ?
C7 C8 H8A 109.5 ?
C7 C8 H8B 109.5 ?
H8A C8 H8B 109.5 ?
C7 C8 H8C 109.5 ?
H8A C8 H8C 109.5 ?
H8B C8 H8C 109.5 ?
C7 C9 H9A 109.5 ?
C7 C9 H9B 109.5 ?
H9A C9 H9B 109.5 ?
C7 C9 H9C 109.5 ?
H9A C9 H9C 109.5 ?
H9B C9 H9C 109.5 ?
N1 C10 C11 126.8(7) ?
N1 C10 C7 109.4(8) ?
C11 C10 C7 123.7(8) ?
C12 C11 C38 120.7(8) ?
C12 C11 C10 120.5(8) ?
C38 C11 C10 118.6(8) ?
N2 C12 C11 125.5(8) ?
N2 C12 H12 117.2 ?
C11 C12 H12 117.2 ?
C18 C13 C14 119.3(8) ?
C18 C13 N2 116.4(8) ?
C14 C13 N2 124.2(9) ?
C15 C14 C13 119.1(10) ?
C15 C14 H14 120.4 ?
C13 C14 H14 120.4 ?
C14 C15 C16 121.8(9) ?
C14 C15 H15 119.1 ?
C16 C15 H15 119.1 ?
C17 C16 C15 118.5(9) ?
C17 C16 H16 120.7 ?
C15 C16 H16 120.7 ?
C16 C17 C18 120.4(9) ?
C16 C17 H17 119.8 ?
C18 C17 H17 119.8 ?
C13 C18 C17 120.7(8) ?
C13 C18 N3 112.5(8) ?
C17 C18 N3 126.8(9) ?
N3 C19 C20 126.3(8) ?
N3 C19 H19 116.8 ?
C20 C19 H19 116.8 ?
C31 C20 C19 120.7(8) ?
C31 C20 C21 117.3(8) ?
C19 C20 C21 122.0(8) ?
N4 C21 C20 125.0(8) ?
N4 C21 C22 112.0(8) ?
C20 C21 C22 122.7(7) ?
C25 C22 C24 113.0(7) ?
C25 C22 C21 99.1(7) ?
C24 C22 C21 112.3(7) ?
C25 C22 C23 108.1(7) ?
C24 C22 C23 111.5(8) ?
C21 C22 C23 112.2(7) ?
C22 C23 H23A 109.5 ?
C22 C23 H23B 109.5 ?
H23A C23 H23B 109.5 ?
C22 C23 H23C 109.5 ?
H23A C23 H23C 109.5 ?
H23B C23 H23C 109.5 ?
C22 C24 H24A 109.5 ?
C22 C24 H24B 109.5 ?
H24A C24 H24B 109.5 ?
C22 C24 H24C 109.5 ?
H24A C24 H24C 109.5 ?
H24B C24 H24C 109.5 ?
C30 C25 C26 119.5(8) ?
C30 C25 C22 108.6(8) ?
C26 C25 C22 131.9(8) ?
C27 C26 C25 119.3(9) ?
C27 C26 H26 120.4 ?
C25 C26 H26 120.4 ?
C26 C27 C28 120.5(9) ?
C26 C27 H27 119.7 ?
C28 C27 H27 119.7 ?
C27 C28 C29 121.2(9) ?
C27 C28 H28 119.4 ?
C29 C28 H28 119.4 ?
C30 C29 C28 115.8(8) ?
C30 C29 H29 122.1 ?
C28 C29 H29 122.1 ?
C25 C30 C29 123.7(8) ?
C25 C30 N4 111.9(8) ?
C29 C30 N4 124.4(8) ?
N5 C31 C20 125.2(8) ?
N5 C31 H31 117.4 ?
C20 C31 H31 117.4 ?
C33 C32 C37 118.6(8) ?
C33 C32 N5 126.1(8) ?
C37 C32 N5 115.2(7) ?
C34 C33 C32 123.0(9) ?
C34 C33 H33 118.5 ?
C32 C33 H33 118.5 ?
C33 C34 C35 118.0(8) ?
C33 C34 H34 121.0 ?
C35 C34 H34 121.0 ?
C36 C35 C34 120.2(9) ?
C36 C35 H35 119.9 ?
C34 C35 H35 119.9 ?
C37 C36 C35 120.1(8) ?
C37 C36 H36 119.9 ?
C35 C36 H36 119.9 ?
C32 C37 C36 120.0(8) ?
C32 C37 N6 113.4(7) ?
C36 C37 N6 126.6(8) ?
N6 C38 C11 125.4(8) ?
N6 C38 H38 117.3 ?
C11 C38 H38 117.3 ?
C44 C39 C40 122.6(8) ?
C44 C39 N7 109.1(7) ?
C40 C39 N7 128.2(8) ?
C41 C40 C39 117.0(8) ?
C41 C40 H40 121.5 ?
C39 C40 H40 121.5 ?
C40 C41 C42 123.7(9) ?
C40 C41 H41 118.1 ?
C42 C41 H41 118.1 ?
C41 C42 C43 117.5(8) ?
C41 C42 H42 121.2 ?
C43 C42 H42 121.2 ?
C44 C43 C42 119.8(9) ?
C44 C43 H43 120.1 ?
C42 C43 H43 120.1 ?
C39 C44 C43 119.4(9) ?
C39 C44 C45 110.2(8) ?
C43 C44 C45 130.4(8) ?
C44 C45 C47 113.2(7) ?
C44 C45 C48 99.4(7) ?
C47 C45 C48 114.0(6) ?
C44 C45 C46 107.9(6) ?
C47 C45 C46 111.8(7) ?
C48 C45 C46 109.7(7) ?
C45 C46 H46A 109.5 ?
C45 C46 H46B 109.5 ?
H46A C46 H46B 109.5 ?
C45 C46 H46C 109.5 ?
H46A C46 H46C 109.5 ?
H46B C46 H46C 109.5 ?
C45 C47 H47A 109.5 ?
C45 C47 H47B 109.5 ?
H47A C47 H47B 109.5 ?
C45 C47 H47C 109.5 ?
H47A C47 H47C 109.5 ?
H47B C47 H47C 109.5 ?
N7 C48 C49 123.4(8) ?
N7 C48 C45 110.8(7) ?
C49 C48 C45 125.7(7) ?
C76 C49 C48 120.1(8) ?
C76 C49 C50 120.0(8) ?
C48 C49 C50 119.7(7) ?
N8 C50 C49 125.3(8) ?
N8 C50 H50 117.4 ?
C49 C50 H50 117.4 ?
C52 C51 C56 120.5(8) ?
C52 C51 N8 126.1(8) ?
C56 C51 N8 113.4(7) ?
C51 C52 C53 118.5(9) ?
C51 C52 H52 120.7 ?
C53 C52 H52 120.7 ?
C54 C53 C52 120.8(9) ?
C54 C53 H53 119.6 ?
C52 C53 H53 119.6 ?
C55 C54 C53 122.0(9) ?
C55 C54 H54 119.0 ?
C53 C54 H54 119.0 ?
C54 C55 C56 118.0(9) ?
C54 C55 H55 121.0 ?
C56 C55 H55 121.0 ?
C55 C56 C51 120.1(8) ?
C55 C56 N9 126.1(8) ?
C51 C56 N9 113.7(7) ?
N9 C57 C58 125.7(7) ?
N9 C57 H57 117.2 ?
C58 C57 H57 117.2 ?
C57 C58 C59 120.3(7) ?
C57 C58 C69 118.7(8) ?
C59 C58 C69 120.9(7) ?
N10 C59 C58 125.1(7) ?
N10 C59 C60 109.9(7) ?
C58 C59 C60 124.9(7) ?
C63 C60 C62 108.5(7) ?
C63 C60 C61 111.9(6) ?
C62 C60 C61 110.9(7) ?
C63 C60 C59 101.0(6) ?
C62 C60 C59 113.5(6) ?
C61 C60 C59 110.7(6) ?
C60 C61 H61A 109.5 ?
C60 C61 H61B 109.5 ?
H61A C61 H61B 109.5 ?
C60 C61 H61C 109.5 ?
H61A C61 H61C 109.5 ?
H61B C61 H61C 109.5 ?
C60 C62 H62A 109.5 ?
C60 C62 H62B 109.5 ?
H62A C62 H62B 109.5 ?
C60 C62 H62C 109.5 ?
H62A C62 H62C 109.5 ?
H62B C62 H62C 109.5 ?
C64 C63 C68 119.0(8) ?
C64 C63 C60 131.1(8) ?
C68 C63 C60 109.8(7) ?
C65 C64 C63 118.1(8) ?
C65 C64 H64 120.9 ?
C63 C64 H64 120.9 ?
C64 C65 C66 121.6(8) ?
C64 C65 H65 119.2 ?
C66 C65 H65 119.2 ?
C67 C66 C65 120.2(9) ?
C67 C66 H66 119.9 ?
C65 C66 H66 119.9 ?
C68 C67 C66 118.9(8) ?
C68 C67 H67 120.5 ?
C66 C67 H67 120.5 ?
C67 C68 C63 122.1(8) ?
C67 C68 N10 129.7(8) ?
C63 C68 N10 108.2(7) ?
N11 C69 C58 126.9(7) ?
N11 C69 H69 116.5 ?
C58 C69 H69 116.5 ?
C71 C70 C75 119.5(7) ?
C71 C70 N11 126.8(7) ?
C75 C70 N11 113.6(7) ?
C70 C71 C72 119.5(8) ?
C70 C71 H71 120.3 ?
C72 C71 H71 120.3 ?
C73 C72 C71 120.7(8) ?
C73 C72 H72 119.7 ?
C71 C72 H72 119.7 ?
C72 C73 C74 121.4(8) ?
C72 C73 H73 119.3 ?
C74 C73 H73 119.3 ?
C73 C74 C75 118.3(8) ?
C73 C74 H74 120.8 ?
C75 C74 H74 120.8 ?
C70 C75 C74 120.5(7) ?
C70 C75 N12 114.4(7) ?
C74 C75 N12 125.0(8) ?
N12 C76 C49 125.6(8) ?
N12 C76 H76 117.2 ?
C49 C76 H76 117.2 ?
O1 C77 O2 128.2(10) ?
O1 C77 C78 115.7(9) ?
O2 C77 C78 116.1(10) ?
C77 C78 H78A 109.5 ?
C77 C78 H78B 109.5 ?
H78A C78 H78B 109.5 ?
C77 C78 H78C 109.5 ?
H78A C78 H78C 109.5 ?
H78B C78 H78C 109.5 ?
O3 C79 O4 126.7(9) ?
O3 C79 C80 115.9(9) ?
O4 C79 C80 117.4(10) ?
C79 C80 H80A 109.5 ?
C79 C80 H80B 109.5 ?
H80A C80 H80B 109.5 ?
C79 C80 H80C 109.5 ?
H80A C80 H80C 109.5 ?
H80B C80 H80C 109.5 ?
O6 C81 O5 126.0(8) ?
O6 C81 C82 117.9(8) ?
O5 C81 C82 116.1(8) ?
C81 C82 H82A 109.5 ?
C81 C82 H82B 109.5 ?
H82A C82 H82B 109.5 ?
C81 C82 H82C 109.5 ?
H82A C82 H82C 109.5 ?
H82B C82 H82C 109.5 ?
O8 C83 O7 125.2(8) ?
O8 C83 C84 121.8(8) ?
O7 C83 C84 112.9(9) ?
C83 C84 H84A 109.5 ?
C83 C84 H84B 109.5 ?
H84A C84 H84B 109.5 ?
C83 C84 H84C 109.5 ?
H84A C84 H84C 109.5 ?
H84B C84 H84C 109.5 ?

loop_
_geom_bond_atom_site_label_1
_geom_bond_atom_site_label_2
_geom_bond_distance
_geom_bond_publ_flag
Pd1 N7 2.026(7) y
Pd1 O1 2.032(6) y
Pd1 N1 2.036(7) y
Pd1 O3 2.039(5) y
Pd2 O5 2.011(5) y
Pd2 N4 2.012(6) y
Pd2 N10 2.018(6) y
Pd2 O7 2.040(5) y
Ni1 N6 1.864(6) y
Ni1 N5 1.874(6) y
Ni1 N3 1.875(7) y
Ni1 N2 1.882(6) y
Ni2 N8 1.862(6) y
Ni2 N11 1.864(6) y
Ni2 N9 1.867(7) y
Ni2 N12 1.870(6) y
O1 C77 1.178(10) ?
O2 C77 1.254(11) ?
O3 C79 1.204(11) ?
O4 C79 1.260(10) ?
O5 C81 1.253(9) ?
O6 C81 1.223(10) ?
O7 C83 1.285(10) ?
O8 C83 1.231(10) ?
N1 C10 1.316(10) ?
N1 C1 1.409(10) ?
N2 C12 1.291(10) ?
N2 C13 1.428(10) ?
N3 C19 1.298(10) ?
N3 C18 1.413(10) ?
N4 C21 1.301(9) ?
N4 C30 1.441(10) ?
N5 C31 1.321(10) ?
N5 C32 1.425(9) ?
N6 C38 1.315(10) ?
N6 C37 1.427(10) ?
N7 C48 1.325(10) ?
N7 C39 1.440(10) ?
N8 C50 1.286(9) ?
N8 C51 1.438(10) ?
N9 C57 1.315(9) ?
N9 C56 1.424(9) ?
N10 C59 1.309(9) ?
N10 C68 1.447(10) ?
N11 C69 1.305(9) ?
N11 C70 1.430(9) ?
N12 C76 1.328(9) ?
N12 C75 1.422(9) ?
C1 C6 1.356(11) ?
C1 C2 1.401(11) ?
C2 C3 1.387(11) ?
C2 H2 0.9500 ?
C3 C4 1.393(12) ?
C3 H3 0.9500 ?
C4 C5 1.392(13) ?
C4 H4 0.9500 ?
C5 C6 1.386(11) ?
C5 H5 0.9500 ?
C6 C7 1.523(12) ?
C7 C9 1.554(11) ?
C7 C10 1.557(11) ?
C7 C8 1.564(11) ?
C8 H8A 0.9800 ?
C8 H8B 0.9800 ?
C8 H8C 0.9800 ?
C9 H9A 0.9800 ?
C9 H9B 0.9800 ?
C9 H9C 0.9800 ?
C10 C11 1.437(11) y
C11 C12 1.396(11) ?
C11 C38 1.429(10) ?
C12 H12 0.9500 ?
C13 C18 1.388(12) ?
C13 C14 1.407(11) ?
C14 C15 1.386(12) ?
C14 H14 0.9500 ?
C15 C16 1.392(13) ?
C15 H15 0.9500 ?
C16 C17 1.391(12) ?
C16 H16 0.9500 ?
C17 C18 1.393(11) ?
C17 H17 0.9500 ?
C19 C20 1.418(11) ?
C19 H19 0.9500 ?
C20 C31 1.409(11) ?
C20 C21 1.447(11) y
C21 C22 1.576(11) ?
C22 C25 1.521(12) ?
C22 C24 1.524(11) ?
C22 C23 1.583(12) ?
C23 H23A 0.9800 ?
C23 H23B 0.9800 ?
C23 H23C 0.9800 ?
C24 H24A 0.9800 ?
C24 H24B 0.9800 ?
C24 H24C 0.9800 ?
C25 C30 1.365(11) ?
C25 C26 1.389(12) ?
C26 C27 1.374(12) ?
C26 H26 0.9500 ?
C27 C28 1.399(12) ?
C27 H27 0.9500 ?
C28 C29 1.404(12) ?
C28 H28 0.9500 ?
C29 C30 1.392(11) ?
C29 H29 0.9500 ?
C31 H31 0.9500 ?
C32 C33 1.384(10) ?
C32 C37 1.385(11) ?
C33 C34 1.365(11) ?
C33 H33 0.9500 ?
C34 C35 1.401(12) ?
C34 H34 0.9500 ?
C35 C36 1.388(11) ?
C35 H35 0.9500 ?
C36 C37 1.387(11) ?
C36 H36 0.9500 ?
C38 H38 0.9500 ?
C39 C44 1.373(11) ?
C39 C40 1.380(11) ?
C40 C41 1.359(11) ?
C40 H40 0.9500 ?
C41 C42 1.392(12) ?
C41 H41 0.9500 ?
C42 C43 1.402(13) ?
C42 H42 0.9500 ?
C43 C44 1.388(12) ?
C43 H43 0.9500 ?
C44 C45 1.510(12) ?
C45 C47 1.531(10) ?
C45 C48 1.548(11) ?
C45 C46 1.559(11) ?
C46 H46A 0.9800 ?
C46 H46B 0.9800 ?
C46 H46C 0.9800 ?
C47 H47A 0.9800 ?
C47 H47B 0.9800 ?
C47 H47C 0.9800 ?
C48 C49 1.428(11) y
C49 C76 1.409(10) ?
C49 C50 1.444(11) ?
C50 H50 0.9500 ?
C51 C52 1.375(11) ?
C51 C56 1.413(11) ?
C52 C53 1.383(12) ?
C52 H52 0.9500 ?
C53 C54 1.379(13) ?
C53 H53 0.9500 ?
C54 C55 1.367(12) ?
C54 H54 0.9500 ?
C55 C56 1.396(11) ?
C55 H55 0.9500 ?
C57 C58 1.421(10) ?
C57 H57 0.9500 ?
C58 C59 1.423(11) y
C58 C69 1.426(10) ?
C59 C60 1.574(10) ?
C60 C63 1.483(11) ?
C60 C62 1.547(10) ?
C60 C61 1.559(10) ?
C61 H61A 0.9800 ?
C61 H61B 0.9800 ?
C61 H61C 0.9800 ?
C62 H62A 0.9800 ?
C62 H62B 0.9800 ?
C62 H62C 0.9800 ?
C63 C64 1.392(11) ?
C63 C68 1.410(11) ?
C64 C65 1.379(12) ?
C64 H64 0.9500 ?
C65 C66 1.395(12) ?
C65 H65 0.9500 ?
C66 C67 1.369(11) ?
C66 H66 0.9500 ?
C67 C68 1.355(11) ?
C67 H67 0.9500 ?
C69 H69 0.9500 ?
C70 C71 1.379(10) ?
C70 C75 1.398(11) ?
C71 C72 1.395(11) ?
C71 H71 0.9500 ?
C72 C73 1.367(11) ?
C72 H72 0.9500 ?
C73 C74 1.373(10) ?
C73 H73 0.9500 ?
C74 C75 1.409(11) ?
C74 H74 0.9500 ?
C76 H76 0.9500 ?
C77 C78 1.563(13) ?
C78 H78A 0.9800 ?
C78 H78B 0.9800 ?
C78 H78C 0.9800 ?
C79 C80 1.554(11) ?
C80 H80A 0.9800 ?
C80 H80B 0.9800 ?
C80 H80C 0.9800 ?
C81 C82 1.508(11) ?
C82 H82A 0.9800 ?
C82 H82B 0.9800 ?
C82 H82C 0.9800 ?
C83 C84 1.504(12) ?
C84 H84A 0.9800 ?
C84 H84B 0.9800 ?
C84 H84C 0.9800 ?

loop_
_geom_hbond_atom_site_label_D
_geom_hbond_atom_site_label_H
_geom_hbond_atom_site_label_A
_geom_hbond_distance_DH
_geom_hbond_distance_HA
_geom_hbond_distance_DA
_geom_hbond_angle_DHA
C29 H29 O5 0.95 2.43 3.074(11) 125
C31 H31 O6 0.95 2.30 3.183(11) 154
C33 H33 O6 0.95 2.51 3.328(12) 145
C36 H36 O1 0.95 2.29 3.238(11) 176
C38 H38 O1 0.95 2.30 3.237(11) 171
C40 H40 O4 0.95 2.48 3.213(11) 134
C55 H55 O7 0.95 2.28 3.208(11) 165
C57 H57 O7 0.95 2.21 3.152(10) 170
C74 H74 O3 0.95 2.33 3.222(10) 157
C76 H76 O3 0.95 2.30 3.229(10) 167

loop_
_geom_torsion_atom_site_label_1
_geom_torsion_atom_site_label_2
_geom_torsion_atom_site_label_3
_geom_torsion_atom_site_label_4
_geom_torsion
N6 Ni1 N2 C12 8.3(7)
N3 Ni1 N2 C12 -166.9(7)
N6 Ni1 N2 C13 -177.3(5)
N3 Ni1 N2 C13 7.4(5)
N5 Ni1 N3 C19 -15.1(7)
N2 Ni1 N3 C19 165.6(7)
N5 Ni1 N3 C18 172.7(5)
N2 Ni1 N3 C18 -6.7(5)
N6 Ni1 N5 C31 -168.6(6)
N3 Ni1 N5 C31 6.7(6)
N6 Ni1 N5 C32 4.8(5)
N3 Ni1 N5 C32 -179.9(5)
N5 Ni1 N6 C38 171.7(6)
N2 Ni1 N6 C38 -9.0(7)
N5 Ni1 N6 C37 -1.9(5)
N2 Ni1 N6 C37 177.4(5)
N9 Ni2 N8 C50 172.5(7)
N12 Ni2 N8 C50 -7.2(7)
N9 Ni2 N8 C51 -6.8(5)
N12 Ni2 N8 C51 173.5(5)
N8 Ni2 N9 C57 -171.7(7)
N11 Ni2 N9 C57 9.4(7)
N8 Ni2 N9 C56 7.4(5)
N11 Ni2 N9 C56 -171.5(5)
N9 Ni2 N11 C69 -7.3(6)
N12 Ni2 N11 C69 172.4(6)
N9 Ni2 N11 C70 174.1(5)
N12 Ni2 N11 C70 -6.2(5)
N8 Ni2 N12 C76 6.9(6)
N11 Ni2 N12 C76 -174.1(6)
N8 Ni2 N12 C75 -173.5(5)
N11 Ni2 N12 C75 5.4(5)
C10 N1 C1 C6 4.7(9)
Pd1 N1 C1 C6 -162.0(5)
C10 N1 C1 C2 -179.4(8)
Pd1 N1 C1 C2 13.9(10)
C6 C1 C2 C3 -1.9(12)
N1 C1 C2 C3 -177.4(7)
C1 C2 C3 C4 -0.1(12)
C2 C3 C4 C5 1.4(14)
C3 C4 C5 C6 -0.7(14)
C2 C1 C6 C5 2.6(12)
N1 C1 C6 C5 178.8(7)
C2 C1 C6 C7 -178.3(7)
N1 C1 C6 C7 -2.2(9)
C4 C5 C6 C1 -1.4(13)
C4 C5 C6 C7 179.9(8)
C1 C6 C7 C9 -119.3(8)
C5 C6 C7 C9 59.6(11)
C1 C6 C7 C10 -0.7(8)
C5 C6 C7 C10 178.2(8)
C1 C6 C7 C8 117.6(7)
C5 C6 C7 C8 -63.5(11)
C1 N1 C10 C11 173.4(7)
Pd1 N1 C10 C11 -21.2(12)
C1 N1 C10 C7 -5.0(9)
Pd1 N1 C10 C7 160.3(5)
C6 C7 C10 N1 3.5(8)
C9 C7 C10 N1 123.0(8)
C8 C7 C10 N1 -110.8(8)
C6 C7 C10 C11 -175.0(7)
C9 C7 C10 C11 -55.5(10)
C8 C7 C10 C11 70.7(10)
N1 C10 C11 C12 157.7(8)
C7 C10 C11 C12 -24.0(11)
N1 C10 C11 C38 -26.5(12)
C7 C10 C11 C38 151.8(7)
C13 N2 C12 C11 -179.2(7)
Ni1 N2 C12 C11 -5.3(12)
C38 C11 C12 N2 0.1(12)
C10 C11 C12 N2 175.8(7)
C12 N2 C13 C18 167.6(7)
Ni1 N2 C13 C18 -7.2(9)
C12 N2 C13 C14 -11.6(12)
Ni1 N2 C13 C14 173.6(7)
C18 C13 C14 C15 -1.7(13)
N2 C13 C14 C15 177.5(8)
C13 C14 C15 C16 2.3(14)
C14 C15 C16 C17 -1.7(15)
C15 C16 C17 C18 0.5(13)
C14 C13 C18 C17 0.6(12)
N2 C13 C18 C17 -178.7(7)
C14 C13 C18 N3 -178.7(7)
N2 C13 C18 N3 2.0(10)
C16 C17 C18 C13 0.0(12)
C16 C17 C18 N3 179.2(8)
C19 N3 C18 C13 -168.5(7)
Ni1 N3 C18 C13 4.2(8)
C19 N3 C18 C17 12.3(12)
Ni1 N3 C18 C17 -175.0(7)
C18 N3 C19 C20 -172.4(7)
Ni1 N3 C19 C20 15.8(11)
N3 C19 C20 C31 -3.7(12)
N3 C19 C20 C21 179.2(7)
C30 N4 C21 C20 -170.6(7)
Pd2 N4 C21 C20 24.4(11)
C30 N4 C21 C22 2.9(8)
Pd2 N4 C21 C22 -162.1(5)
C31 C20 C21 N4 35.3(11)
C19 C20 C21 N4 -147.6(8)
C31 C20 C21 C22 -137.5(7)
C19 C20 C21 C22 39.6(11)
N4 C21 C22 C25 -3.7(8)
C20 C21 C22 C25 170.0(7)
N4 C21 C22 C24 -123.3(8)
C20 C21 C22 C24 50.4(11)
N4 C21 C22 C23 110.2(8)
C20 C21 C22 C23 -76.2(10)
C24 C22 C25 C30 122.2(8)
C21 C22 C25 C30 3.1(8)
C23 C22 C25 C30 -114.0(8)
C24 C22 C25 C26 -58.1(13)
C21 C22 C25 C26 -177.2(9)
C23 C22 C25 C26 65.8(11)
C30 C25 C26 C27 1.7(13)
C22 C25 C26 C27 -178.0(9)
C25 C26 C27 C28 -1.7(13)
C26 C27 C28 C29 1.4(13)
C27 C28 C29 C30 -0.9(12)
C26 C25 C30 C29 -1.3(13)
C22 C25 C30 C29 178.5(7)
C26 C25 C30 N4 178.4(7)
C22 C25 C30 N4 -1.8(9)
C28 C29 C30 C25 0.9(12)
C28 C29 C30 N4 -178.8(7)
C21 N4 C30 C25 -0.7(9)
Pd2 N4 C30 C25 166.5(5)
C21 N4 C30 C29 179.0(7)
Pd2 N4 C30 C29 -13.8(10)
C32 N5 C31 C20 -170.8(7)
Ni1 N5 C31 C20 2.0(11)
C19 C20 C31 N5 -5.8(12)
C21 C20 C31 N5 171.4(7)
C31 N5 C32 C33 -10.7(11)
Ni1 N5 C32 C33 175.5(6)
C31 N5 C32 C37 166.7(7)
Ni1 N5 C32 C37 -7.1(8)
C37 C32 C33 C34 -0.8(12)
N5 C32 C33 C34 176.5(7)
C32 C33 C34 C35 -0.8(12)
C33 C34 C35 C36 1.1(12)
C34 C35 C36 C37 0.2(12)
C33 C32 C37 C36 2.2(11)
N5 C32 C37 C36 -175.5(6)
C33 C32 C37 N6 -176.8(6)
N5 C32 C37 N6 5.6(9)
C35 C36 C37 C32 -1.8(11)
C35 C36 C37 N6 176.9(7)
C38 N6 C37 C32 -175.6(7)
Ni1 N6 C37 C32 -1.6(8)
C38 N6 C37 C36 5.5(11)
Ni1 N6 C37 C36 179.6(6)
C37 N6 C38 C11 -179.7(7)
Ni1 N6 C38 C11 7.1(11)
C12 C11 C38 N6 -1.0(12)
C10 C11 C38 N6 -176.8(7)
C48 N7 C39 C44 1.9(8)
Pd1 N7 C39 C44 -168.0(5)
C48 N7 C39 C40 -173.6(7)
Pd1 N7 C39 C40 16.4(10)
C44 C39 C40 C41 0.8(11)
N7 C39 C40 C41 175.8(7)
C39 C40 C41 C42 -0.4(12)
C40 C41 C42 C43 1.4(12)
C41 C42 C43 C44 -2.8(12)
C40 C39 C44 C43 -2.3(12)
N7 C39 C44 C43 -178.1(7)
C40 C39 C44 C45 -179.5(7)
N7 C39 C44 C45 4.6(8)
C42 C43 C44 C39 3.3(12)
C42 C43 C44 C45 179.9(8)
C39 C44 C45 C47 -129.5(7)
C43 C44 C45 C47 53.6(11)
C39 C44 C45 C48 -8.2(8)
C43 C44 C45 C48 174.9(8)
C39 C44 C45 C46 106.2(7)
C43 C44 C45 C46 -70.7(11)
C39 N7 C48 C49 169.5(7)
Pd1 N7 C48 C49 -21.7(11)
C39 N7 C48 C45 -7.5(8)
Pd1 N7 C48 C45 161.3(5)
C44 C45 C48 N7 9.5(8)
C47 C45 C48 N7 130.2(7)
C46 C45 C48 N7 -103.5(8)
C44 C45 C48 C49 -167.4(7)
C47 C45 C48 C49 -46.7(11)
C46 C45 C48 C49 79.6(9)
N7 C48 C49 C76 -26.9(11)
C45 C48 C49 C76 149.7(7)
N7 C48 C49 C50 157.1(7)
C45 C48 C49 C50 -26.3(11)
C51 N8 C50 C49 -177.9(7)
Ni2 N8 C50 C49 2.8(11)
C76 C49 C50 N8 4.4(12)
C48 C49 C50 N8 -179.6(7)
C50 N8 C51 C52 6.8(11)
Ni2 N8 C51 C52 -173.8(6)
C50 N8 C51 C56 -174.5(7)
Ni2 N8 C51 C56 4.9(8)
C56 C51 C52 C53 0.9(12)
N8 C51 C52 C53 179.5(8)
C51 C52 C53 C54 -0.2(14)
C52 C53 C54 C55 0.0(16)
C53 C54 C55 C56 -0.5(14)
C54 C55 C56 C51 1.2(12)
C54 C55 C56 N9 179.9(8)
C52 C51 C56 C55 -1.5(12)
N8 C51 C56 C55 179.8(7)
C52 C51 C56 N9 179.7(7)
N8 C51 C56 N9 1.0(9)
C57 N9 C56 C55 -6.0(12)
Ni2 N9 C56 C55 174.9(7)
C57 N9 C56 C51 172.8(7)
Ni2 N9 C56 C51 -6.4(8)
C56 N9 C57 C58 175.8(7)
Ni2 N9 C57 C58 -5.2(11)
N9 C57 C58 C59 179.5(7)
N9 C57 C58 C69 -4.1(11)
C68 N10 C59 C58 172.2(7)
Pd2 N10 C59 C58 -13.6(11)
C68 N10 C59 C60 -3.4(8)
Pd2 N10 C59 C60 170.8(5)
C57 C58 C59 N10 -24.2(11)
C69 C58 C59 N10 159.5(7)
C57 C58 C59 C60 150.7(7)
C69 C58 C59 C60 -25.6(11)
N10 C59 C60 C63 5.0(8)
C58 C59 C60 C63 -170.6(7)
N10 C59 C60 C62 -110.9(8)
C58 C59 C60 C62 73.5(9)
N10 C59 C60 C61 123.6(7)
C58 C59 C60 C61 -52.0(10)
C62 C60 C63 C64 -61.4(11)
C61 C60 C63 C64 61.3(12)
C59 C60 C63 C64 179.0(8)
C62 C60 C63 C68 114.8(7)
C61 C60 C63 C68 -122.5(7)
C59 C60 C63 C68 -4.8(8)
C68 C63 C64 C65 -1.1(12)
C60 C63 C64 C65 174.9(8)
C63 C64 C65 C66 1.6(14)
C64 C65 C66 C67 -1.1(14)
C65 C66 C67 C68 0.1(13)
C66 C67 C68 C63 0.4(12)
C66 C67 C68 N10 -179.4(7)
C64 C63 C68 C67 0.1(12)
C60 C63 C68 C67 -176.7(7)
C64 C63 C68 N10 180.0(7)
C60 C63 C68 N10 3.2(8)
C59 N10 C68 C67 -179.9(8)
Pd2 N10 C68 C67 4.9(10)
C59 N10 C68 C63 0.3(8)
Pd2 N10 C68 C63 -174.9(5)
C70 N11 C69 C58 179.4(6)
Ni2 N11 C69 C58 0.9(11)
C57 C58 C69 N11 6.4(11)
C59 C58 C69 N11 -177.3(7)
C69 N11 C70 C71 4.3(11)
Ni2 N11 C70 C71 -177.1(6)
C69 N11 C70 C75 -173.0(7)
Ni2 N11 C70 C75 5.7(8)
C75 C70 C71 C72 -1.2(11)
N11 C70 C71 C72 -178.3(7)
C70 C71 C72 C73 0.4(12)
C71 C72 C73 C74 -0.2(12)
C72 C73 C74 C75 0.7(12)
C71 C70 C75 C74 1.7(11)
N11 C70 C75 C74 179.2(6)
C71 C70 C75 N12 -178.8(6)
N11 C70 C75 N12 -1.3(9)
C73 C74 C75 C70 -1.4(11)
C73 C74 C75 N12 179.1(7)
C76 N12 C75 C70 176.0(7)
Ni2 N12 C75 C70 -3.6(8)
C76 N12 C75 C74 -4.5(11)
Ni2 N12 C75 C74 175.9(6)
C75 N12 C76 C49 178.1(7)
Ni2 N12 C76 C49 -2.4(11)
C48 C49 C76 N12 179.5(7)
C50 C49 C76 N12 -4.6(12)
Pd1 O1 C77 O2 -12.5(13)
Pd1 O1 C77 C78 166.1(5)
Pd1 O3 C79 O4 -6.4(12)
Pd1 O3 C79 C80 175.4(5)
Pd2 O5 C81 O6 6.0(14)
Pd2 O5 C81 C82 -172.4(6)
Pd2 O7 C83 O8 -5.1(11)
Pd2 O7 C83 C84 173.6(5)
